data_7008493
loop_
_publ_author_name
'Reisner, Erwin'
'Arion, Vladimir B.'
'Rufi\'nska, Anna'
'Chiorescu, Ion'
'Schmid, Wolfgang F.'
'Keppler, Bernhard K.'

_publ_section_title
;
 Isomeric [RuCl2(dmso)2(indazole)2] complexes: ruthenium(II)-mediated
 coupling reaction of acetonitrile with 1H-indazole.
;
_journal_issue 14
_journal_name_full 'Dalton transactions (Cambridge, England : 2003)'
_journal_page_first 2355
_journal_page_last 2364
_journal_paper_doi 10.1039/b503650j
_journal_year 2005
_chemical_formula_sum 'C18 H24 Cl2 N4 O2 Ru S2'
_chemical_formula_weight 564.50
_chemical_name_common
;trans,cis,cis-
dichlorobis(dimethylsulfoxide)bis(indazole)ruthenium(ii)
;
_chemical_name_systematic
;
trans,cis,cis-dichlorobis(dimethylsulfoxide)bis(indazole)ruthenium(II)
;
_space_group_IT_number 2
_symmetry_cell_setting triclinic
_symmetry_space_group_name_Hall '-P 1'
_symmetry_space_group_name_H-M 'P -1'
_atom_sites_solution_hydrogens geom
_atom_sites_solution_primary direct
_atom_sites_solution_secondary difmap
_audit_creation_method SHELXL-97
_cell_angle_alpha 113.96(3)
_cell_angle_beta 97.57(3)
_cell_angle_gamma 104.00(3)
_cell_formula_units_Z 4
_cell_length_a 11.833(2)
_cell_length_b 13.477(3)
_cell_length_c 16.340(3)
_cell_measurement_temperature 120(2)
_cell_volume 2231.4(11)
_computing_structure_refinement 'SHELXL-97 (Sheldrick, 1997)'
_computing_structure_solution 'SHELXS-97 (Sheldrick, 1990)'
_diffrn_ambient_temperature 120(2)
_diffrn_measured_fraction_theta_full 0.988
_diffrn_measured_fraction_theta_max 0.988
_diffrn_radiation_monochromator graphite
_diffrn_radiation_source 'fine-focus sealed tube'
_diffrn_radiation_type MoK\a
_diffrn_radiation_wavelength 0.71073
_diffrn_reflns_av_R_equivalents 0.0136
_diffrn_reflns_av_sigmaI/netI 0.0242
_diffrn_reflns_limit_h_max 16
_diffrn_reflns_limit_h_min -16
_diffrn_reflns_limit_k_max 18
_diffrn_reflns_limit_k_min -19
_diffrn_reflns_limit_l_max 23
_diffrn_reflns_limit_l_min -23
_diffrn_reflns_number 25157
_diffrn_reflns_theta_full 30.48
_diffrn_reflns_theta_max 30.48
_diffrn_reflns_theta_min 2.56
_exptl_absorpt_coefficient_mu 1.152
_exptl_absorpt_correction_type none
_exptl_crystal_colour yellow
_exptl_crystal_density_diffrn 1.680
_exptl_crystal_density_method 'not measured'
_exptl_crystal_description block
_exptl_crystal_F_000 1144
_exptl_crystal_size_max 0.28
_exptl_crystal_size_mid 0.20
_exptl_crystal_size_min 0.20
_refine_diff_density_max 0.645
_refine_diff_density_min -0.897
_refine_diff_density_rms 0.085
_refine_ls_extinction_coef 0.00254(13)
_refine_ls_extinction_expression Fc^*^=kFc[1+0.001xFc^2^\l^3^/sin(2\q)]^-1/4^
_refine_ls_extinction_method SHELXL
_refine_ls_goodness_of_fit_ref 1.078
_refine_ls_hydrogen_treatment constr
_refine_ls_matrix_type full
_refine_ls_number_parameters 524
_refine_ls_number_reflns 13425
_refine_ls_number_restraints 0
_refine_ls_restrained_S_all 1.078
_refine_ls_R_factor_all 0.0289
_refine_ls_R_factor_gt 0.0239
_refine_ls_shift/su_max 0.003
_refine_ls_shift/su_mean 0.000
_refine_ls_structure_factor_coef Fsqd
_refine_ls_weighting_details 'calc w=1/[\s^2^(Fo^2^)+(0.0225P)^2^+1.5316P] where P=(Fo^2^+2Fc^2^)/3'
_refine_ls_weighting_scheme calc
_refine_ls_wR_factor_gt 0.0565
_refine_ls_wR_factor_ref 0.0585
_reflns_number_gt 12024
_reflns_number_total 13425
_reflns_threshold_expression >2sigma(I)
_cod_data_source_file b503650j.txt
_cod_data_source_block erre566a
_cod_original_cell_volume 2231.4(7)
_cod_original_sg_symbol_H-M P-1
_cod_database_code 7008493

loop_
_symmetry_equiv_pos_as_xyz
'x, y, z'
'-x, -y, -z'

loop_
_atom_site_label
_atom_site_type_symbol
_atom_site_fract_x
_atom_site_fract_y
_atom_site_fract_z
_atom_site_U_iso_or_equiv
_atom_site_adp_type
_atom_site_occupancy
_atom_site_symmetry_multiplicity
_atom_site_calc_flag
_atom_site_refinement_flags
_atom_site_disorder_assembly
_atom_site_disorder_group
Ru1 Ru 0.787349(10) 0.502406(9) 0.780964(8) 0.01159(3) Uani 1 1 d . . .
Cl1 Cl 0.83149(3) 0.65707(3) 0.73911(3) 0.01738(7) Uani 1 1 d . . .
Cl2 Cl 0.73028(4) 0.34657(3) 0.82071(3) 0.02545(8) Uani 1 1 d . . .
S1 S 0.90952(3) 0.42830(3) 0.69636(2) 0.01590(7) Uani 1 1 d . . .
S2 S 0.93608(3) 0.59740(3) 0.91252(2) 0.01463(7) Uani 1 1 d . . .
O1 O 0.85974(11) 0.37502(11) 0.59441(8) 0.0238(2) Uani 1 1 d . . .
O2 O 1.03659(10) 0.55068(11) 0.91714(8) 0.0214(2) Uani 1 1 d . . .
N1 N 0.65710(11) 0.56712(11) 0.84335(9) 0.0156(2) Uani 1 1 d . . .
N2 N 0.62893(12) 0.65374(11) 0.83267(9) 0.0177(3) Uani 1 1 d . . .
H2 H 0.6688 0.6941 0.8101 0.021 Uiso 1 1 calc R . .
N3 N 0.64388(12) 0.40683(12) 0.65886(9) 0.0186(3) Uani 1 1 d . . .
N4 N 0.57210(13) 0.29953(12) 0.63551(10) 0.0218(3) Uani 1 1 d . . .
H4 H 0.5758 0.2649 0.6694 0.026 Uiso 1 1 calc R . .
C1 C 0.57699(14) 0.52641(14) 0.88088(11) 0.0170(3) Uani 1 1 d . . .
H1 H 0.5761 0.4667 0.8959 0.020 Uiso 1 1 calc R . .
C2 C 0.49272(13) 0.58677(13) 0.89506(10) 0.0166(3) Uani 1 1 d . . .
C3 C 0.38907(14) 0.57947(15) 0.92892(11) 0.0220(3) Uani 1 1 d . . .
H3 H 0.3640 0.5267 0.9513 0.026 Uiso 1 1 calc R . .
C4 C 0.32585(15) 0.65254(16) 0.92802(12) 0.0253(4) Uani 1 1 d . . .
H4A H 0.2579 0.6498 0.9510 0.030 Uiso 1 1 calc R . .
C5 C 0.36248(16) 0.73142(16) 0.89289(12) 0.0260(4) Uani 1 1 d . . .
H5 H 0.3166 0.7782 0.8918 0.031 Uiso 1 1 calc R . .
C6 C 0.46389(15) 0.74164(15) 0.86014(12) 0.0225(3) Uani 1 1 d . . .
H6 H 0.4880 0.7945 0.8377 0.027 Uiso 1 1 calc R . .
C7 C 0.52901(13) 0.66822(13) 0.86247(10) 0.0160(3) Uani 1 1 d . . .
C8 C 0.61145(14) 0.43112(13) 0.59074(11) 0.0177(3) Uani 1 1 d . . .
H8 H 0.6467 0.5001 0.5897 0.021 Uiso 1 1 calc R . .
C9 C 0.51587(14) 0.33798(14) 0.51970(11) 0.0182(3) Uani 1 1 d . . .
C10 C 0.44599(17) 0.31631(17) 0.43389(13) 0.0277(4) Uani 1 1 d . . .
H10 H 0.4592 0.3714 0.4125 0.033 Uiso 1 1 calc R . .
C11 C 0.35781(18) 0.21146(19) 0.38269(13) 0.0347(4) Uani 1 1 d . . .
H11 H 0.3101 0.1957 0.3260 0.042 Uiso 1 1 calc R . .
C12 C 0.33814(18) 0.12770(18) 0.41397(14) 0.0355(5) Uani 1 1 d . . .
H12 H 0.2786 0.0571 0.3768 0.043 Uiso 1 1 calc R . .
C13 C 0.40376(17) 0.14631(16) 0.49761(13) 0.0297(4) Uani 1 1 d . . .
H13 H 0.3898 0.0905 0.5181 0.036 Uiso 1 1 calc R . .
C14 C 0.49273(14) 0.25368(14) 0.55045(11) 0.0182(3) Uani 1 1 d . . .
C15 C 0.95623(17) 0.32464(15) 0.72099(12) 0.0254(3) Uani 1 1 d . . .
H15A H 0.8865 0.2625 0.7103 0.038 Uiso 1 1 calc R . .
H15B H 1.0015 0.3601 0.7846 0.038 Uiso 1 1 calc R . .
H15C H 1.0057 0.2956 0.6813 0.038 Uiso 1 1 calc R . .
C16 C 1.05394(15) 0.52949(16) 0.72149(12) 0.0237(3) Uani 1 1 d . . .
H16A H 1.0440 0.5926 0.7115 0.036 Uiso 1 1 calc R . .
H16B H 1.0996 0.4929 0.6815 0.036 Uiso 1 1 calc R . .
H16C H 1.0960 0.5573 0.7850 0.036 Uiso 1 1 calc R . .
C17 C 0.88224(16) 0.61223(17) 1.01231(11) 0.0247(3) Uani 1 1 d . . .
H17A H 0.8417 0.5375 1.0059 0.037 Uiso 1 1 calc R . .
H17B H 0.8270 0.6549 1.0183 0.037 Uiso 1 1 calc R . .
H17C H 0.9490 0.6522 1.0665 0.037 Uiso 1 1 calc R . .
C18 C 1.00441(17) 0.74524(14) 0.94401(13) 0.0285(4) Uani 1 1 d . . .
H18A H 1.0388 0.7522 0.8958 0.043 Uiso 1 1 calc R . .
H18B H 1.0667 0.7803 1.0007 0.043 Uiso 1 1 calc R . .
H18C H 0.9446 0.7830 0.9525 0.043 Uiso 1 1 calc R . .
Ru2 Ru 1.140275(10) 0.975219(9) 0.710591(8) 0.01199(3) Uani 1 1 d . . .
Cl3 Cl 1.18152(4) 0.85958(3) 0.78388(3) 0.02161(8) Uani 1 1 d . . .
Cl4 Cl 1.08837(4) 1.08696(4) 0.63738(3) 0.02407(8) Uani 1 1 d . . .
S3 S 1.28374(4) 0.95443(3) 0.63355(3) 0.01807(7) Uani 1 1 d . . .
S4 S 1.26667(3) 1.13132(3) 0.83802(3) 0.01612(7) Uani 1 1 d . . .
O3 O 1.38916(11) 1.05763(11) 0.66027(8) 0.0265(3) Uani 1 1 d . . .
O4 O 1.22084(11) 1.16696(10) 0.92218(8) 0.0229(2) Uani 1 1 d . . .
N5 N 0.99891(12) 0.99568(11) 0.77612(9) 0.0174(2) Uani 1 1 d . . .
N6 N 0.97179(12) 0.95012(12) 0.83343(10) 0.0206(3) Uani 1 1 d . . .
H6A H 1.0094 0.9098 0.8477 0.025 Uiso 1 1 calc R . .
N7 N 1.00937(12) 0.82607(11) 0.59992(9) 0.0181(3) Uani 1 1 d . . .
N8 N 0.93406(13) 0.82357(12) 0.52925(9) 0.0208(3) Uani 1 1 d . . .
H8A H 0.9361 0.8819 0.5194 0.025 Uiso 1 1 calc R . .
C19 C 0.92280(14) 1.05152(13) 0.77086(10) 0.0172(3) Uani 1 1 d . . .
H19 H 0.9225 1.0915 0.7359 0.021 Uiso 1 1 calc R . .
C20 C 0.84200(14) 1.04211(13) 0.82560(10) 0.0162(3) Uani 1 1 d . . .
C21 C 0.74514(16) 1.08266(16) 0.84528(12) 0.0254(4) Uani 1 1 d . . .
H21 H 0.7204 1.1257 0.8186 0.030 Uiso 1 1 calc R . .
C22 C 0.68816(16) 1.05627(17) 0.90561(13) 0.0281(4) Uani 1 1 d . . .
H22 H 0.6235 1.0818 0.9196 0.034 Uiso 1 1 calc R . .
C23 C 0.72520(16) 0.99184(16) 0.94644(13) 0.0280(4) Uani 1 1 d . . .
H23 H 0.6848 0.9766 0.9873 0.034 Uiso 1 1 calc R . .
C24 C 0.81870(16) 0.95073(16) 0.92822(12) 0.0251(3) Uani 1 1 d . . .
H24 H 0.8427 0.9081 0.9556 0.030 Uiso 1 1 calc R . .
C25 C 0.87662(14) 0.97616(13) 0.86609(11) 0.0171(3) Uani 1 1 d . . .
C26 C 0.97888(14) 0.71987(13) 0.59171(10) 0.0163(3) Uani 1 1 d . . .
H26 H 1.0176 0.6980 0.6316 0.020 Uiso 1 1 calc R . .
C27 C 0.88114(14) 0.64615(13) 0.51524(10) 0.0180(3) Uani 1 1 d . . .
C28 C 0.81313(17) 0.52876(15) 0.47761(13) 0.0262(4) Uani 1 1 d . . .
H28 H 0.8311 0.4830 0.5039 0.031 Uiso 1 1 calc R . .
C29 C 0.71920(17) 0.48533(15) 0.40041(13) 0.0299(4) Uani 1 1 d . . .
H29 H 0.6724 0.4083 0.3741 0.036 Uiso 1 1 calc R . .
C30 C 0.69153(16) 0.55342(17) 0.35988(12) 0.0285(4) Uani 1 1 d . . .
H30 H 0.6271 0.5202 0.3076 0.034 Uiso 1 1 calc R . .
C31 C 0.75705(15) 0.66803(16) 0.39529(11) 0.0236(3) Uani 1 1 d . . .
H31 H 0.7387 0.7127 0.3680 0.028 Uiso 1 1 calc R . .
C32 C 0.85279(14) 0.71394(13) 0.47456(10) 0.0163(3) Uani 1 1 d . . .
C33 C 1.22201(17) 0.89591(16) 0.51164(11) 0.0276(4) Uani 1 1 d . . .
H33A H 1.1855 0.9465 0.4993 0.041 Uiso 1 1 calc R . .
H33B H 1.1622 0.8221 0.4895 0.041 Uiso 1 1 calc R . .
H33C H 1.2851 0.8877 0.4806 0.041 Uiso 1 1 calc R . .
C34 C 1.3428(2) 0.8443(2) 0.63311(16) 0.0393(5) Uani 1 1 d . . .
H34A H 1.3806 0.8630 0.6956 0.059 Uiso 1 1 calc R . .
H34B H 1.4011 0.8382 0.5973 0.059 Uiso 1 1 calc R . .
H34C H 1.2783 0.7724 0.6062 0.059 Uiso 1 1 calc R . .
C35 C 1.31833(17) 1.25600(14) 0.82146(13) 0.0281(4) Uani 1 1 d . . .
H35A H 1.2505 1.2760 0.8024 0.042 Uiso 1 1 calc R . .
H35B H 1.3617 1.2404 0.7745 0.042 Uiso 1 1 calc R . .
H35C H 1.3706 1.3187 0.8786 0.042 Uiso 1 1 calc R . .
C36 C 1.40933(15) 1.11718(17) 0.87187(12) 0.0262(4) Uani 1 1 d . . .
H36A H 1.3974 1.0517 0.8837 0.039 Uiso 1 1 calc R . .
H36B H 1.4580 1.1852 0.9271 0.039 Uiso 1 1 calc R . .
H36C H 1.4493 1.1071 0.8230 0.039 Uiso 1 1 calc R . .

loop_
_atom_site_aniso_label
_atom_site_aniso_U_11
_atom_site_aniso_U_22
_atom_site_aniso_U_33
_atom_site_aniso_U_23
_atom_site_aniso_U_13
_atom_site_aniso_U_12
Ru1 0.01316(6) 0.00974(5) 0.01161(5) 0.00477(4) 0.00314(4) 0.00351(4)
Cl1 0.01944(17) 0.01659(16) 0.02094(17) 0.01238(14) 0.00726(13) 0.00604(13)
Cl2 0.0338(2) 0.01846(18) 0.0318(2) 0.01751(17) 0.01199(17) 0.00874(16)
S1 0.01986(17) 0.01555(17) 0.01294(16) 0.00503(13) 0.00497(13) 0.00906(14)
S2 0.01669(16) 0.01471(16) 0.01198(15) 0.00503(13) 0.00258(12) 0.00673(13)
O1 0.0304(6) 0.0262(6) 0.0125(5) 0.0048(5) 0.0042(5) 0.0134(5)
O2 0.0191(5) 0.0282(6) 0.0196(5) 0.0102(5) 0.0044(4) 0.0137(5)
N1 0.0156(6) 0.0149(6) 0.0161(6) 0.0064(5) 0.0048(5) 0.0056(5)
N2 0.0189(6) 0.0175(6) 0.0208(6) 0.0108(5) 0.0083(5) 0.0071(5)
N3 0.0151(6) 0.0161(6) 0.0181(6) 0.0035(5) 0.0018(5) 0.0031(5)
N4 0.0226(7) 0.0188(7) 0.0184(6) 0.0076(5) 0.0010(5) 0.0008(5)
C1 0.0162(7) 0.0186(7) 0.0178(7) 0.0094(6) 0.0059(5) 0.0055(6)
C2 0.0141(7) 0.0173(7) 0.0151(7) 0.0054(6) 0.0029(5) 0.0034(5)
C3 0.0170(7) 0.0237(8) 0.0209(7) 0.0079(6) 0.0062(6) 0.0028(6)
C4 0.0130(7) 0.0318(9) 0.0243(8) 0.0066(7) 0.0054(6) 0.0068(6)
C5 0.0205(8) 0.0283(9) 0.0240(8) 0.0058(7) 0.0011(6) 0.0129(7)
C6 0.0228(8) 0.0218(8) 0.0223(8) 0.0087(7) 0.0032(6) 0.0100(6)
C7 0.0144(6) 0.0167(7) 0.0142(6) 0.0049(6) 0.0028(5) 0.0046(5)
C8 0.0172(7) 0.0140(7) 0.0190(7) 0.0059(6) 0.0025(6) 0.0042(5)
C9 0.0168(7) 0.0191(7) 0.0193(7) 0.0081(6) 0.0062(6) 0.0072(6)
C10 0.0305(9) 0.0361(10) 0.0256(8) 0.0180(8) 0.0084(7) 0.0185(8)
C11 0.0262(9) 0.0488(12) 0.0211(8) 0.0110(8) -0.0033(7) 0.0125(9)
C12 0.0243(9) 0.0345(11) 0.0258(9) 0.0046(8) -0.0038(7) -0.0055(8)
C13 0.0269(9) 0.0247(9) 0.0250(9) 0.0090(7) 0.0019(7) -0.0059(7)
C14 0.0163(7) 0.0192(7) 0.0155(7) 0.0065(6) 0.0034(5) 0.0029(6)
C15 0.0366(10) 0.0224(8) 0.0234(8) 0.0103(7) 0.0087(7) 0.0198(7)
C16 0.0200(8) 0.0295(9) 0.0236(8) 0.0115(7) 0.0112(6) 0.0094(7)
C17 0.0303(9) 0.0350(10) 0.0149(7) 0.0114(7) 0.0090(6) 0.0192(8)
C18 0.0311(9) 0.0148(8) 0.0243(8) 0.0030(7) -0.0064(7) -0.0002(7)
Ru2 0.01420(6) 0.01030(6) 0.01104(5) 0.00494(4) 0.00243(4) 0.00355(4)
Cl3 0.02824(19) 0.02247(18) 0.02150(18) 0.01478(15) 0.00622(15) 0.01223(15)
Cl4 0.0293(2) 0.02156(19) 0.0286(2) 0.01795(16) 0.00601(16) 0.00968(15)
S3 0.02119(18) 0.01665(17) 0.01630(17) 0.00633(14) 0.00819(14) 0.00636(14)
S4 0.01580(16) 0.01389(16) 0.01377(16) 0.00281(13) 0.00292(13) 0.00335(13)
O3 0.0212(6) 0.0273(6) 0.0215(6) 0.0062(5) 0.0078(5) -0.0004(5)
O4 0.0240(6) 0.0221(6) 0.0160(5) 0.0024(5) 0.0073(4) 0.0063(5)
N5 0.0150(6) 0.0174(6) 0.0153(6) 0.0048(5) 0.0031(5) 0.0027(5)
N6 0.0208(7) 0.0211(7) 0.0261(7) 0.0136(6) 0.0096(5) 0.0104(5)
N7 0.0203(6) 0.0171(6) 0.0130(6) 0.0068(5) 0.0025(5) 0.0005(5)
N8 0.0240(7) 0.0181(6) 0.0178(6) 0.0093(5) 0.0013(5) 0.0025(5)
C19 0.0177(7) 0.0177(7) 0.0147(7) 0.0071(6) 0.0022(5) 0.0046(6)
C20 0.0159(7) 0.0143(7) 0.0134(6) 0.0035(5) 0.0000(5) 0.0038(5)
C21 0.0229(8) 0.0270(9) 0.0234(8) 0.0074(7) 0.0006(6) 0.0136(7)
C22 0.0182(8) 0.0335(10) 0.0248(8) 0.0041(7) 0.0054(6) 0.0121(7)
C23 0.0230(8) 0.0311(9) 0.0243(8) 0.0089(7) 0.0107(7) 0.0039(7)
C24 0.0276(9) 0.0253(8) 0.0268(8) 0.0155(7) 0.0104(7) 0.0077(7)
C25 0.0161(7) 0.0142(7) 0.0190(7) 0.0063(6) 0.0036(5) 0.0046(5)
C26 0.0219(7) 0.0133(7) 0.0117(6) 0.0071(5) 0.0018(5) 0.0012(5)
C27 0.0212(7) 0.0167(7) 0.0147(7) 0.0078(6) 0.0060(6) 0.0023(6)
C28 0.0321(9) 0.0168(8) 0.0304(9) 0.0118(7) 0.0146(7) 0.0037(7)
C29 0.0283(9) 0.0168(8) 0.0282(9) 0.0004(7) 0.0115(7) -0.0050(7)
C30 0.0174(8) 0.0338(10) 0.0175(8) 0.0018(7) 0.0023(6) -0.0013(7)
C31 0.0209(8) 0.0304(9) 0.0171(7) 0.0098(7) 0.0037(6) 0.0071(7)
C32 0.0174(7) 0.0162(7) 0.0130(6) 0.0058(6) 0.0050(5) 0.0022(5)
C33 0.0341(9) 0.0232(8) 0.0144(7) 0.0030(6) 0.0095(7) -0.0012(7)
C34 0.0522(13) 0.0427(12) 0.0488(12) 0.0272(10) 0.0332(11) 0.0366(11)
C35 0.0323(9) 0.0146(8) 0.0278(9) 0.0057(7) 0.0066(7) -0.0005(7)
C36 0.0160(7) 0.0346(10) 0.0190(8) 0.0058(7) -0.0002(6) 0.0069(7)

loop_
_atom_type_symbol
_atom_type_description
_atom_type_scat_dispersion_real
_atom_type_scat_dispersion_imag
_atom_type_scat_source
C C 0.0033 0.0016 'International Tables Vol C Tables 4.2.6.8 and 6.1.1.4'
H H 0.0000 0.0000 'International Tables Vol C Tables 4.2.6.8 and 6.1.1.4'
N N 0.0061 0.0033 'International Tables Vol C Tables 4.2.6.8 and 6.1.1.4'
O O 0.0106 0.0060 'International Tables Vol C Tables 4.2.6.8 and 6.1.1.4'
S S 0.1246 0.1234 'International Tables Vol C Tables 4.2.6.8 and 6.1.1.4'
Cl Cl 0.1484 0.1585 'International Tables Vol C Tables 4.2.6.8 and 6.1.1.4'
Ru Ru -1.2594 0.8363 'International Tables Vol C Tables 4.2.6.8 and 6.1.1.4'

loop_
_geom_angle_atom_site_label_1
_geom_angle_atom_site_label_2
_geom_angle_atom_site_label_3
_geom_angle
_geom_angle_site_symmetry_1
_geom_angle_site_symmetry_3
_geom_angle_publ_flag
N3 Ru1 N1 84.90(6) . . ?
N3 Ru1 S2 177.31(4) . . ?
N1 Ru1 S2 94.69(4) . . ?
N3 Ru1 S1 87.97(5) . . ?
N1 Ru1 S1 172.29(4) . . ?
S2 Ru1 S1 92.57(3) . . ?
N3 Ru1 Cl1 88.57(5) . . ?
N1 Ru1 Cl1 88.29(4) . . ?
S2 Ru1 Cl1 94.08(4) . . ?
S1 Ru1 Cl1 88.59(3) . . ?
N3 Ru1 Cl2 89.01(5) . . ?
N1 Ru1 Cl2 88.97(4) . . ?
S2 Ru1 Cl2 88.32(4) . . ?
S1 Ru1 Cl2 93.86(3) . . ?
Cl1 Ru1 Cl2 176.490(15) . . ?
O1 S1 C16 105.99(9) . . ?
O1 S1 C15 106.91(8) . . ?
C16 S1 C15 99.22(9) . . ?
O1 S1 Ru1 114.84(6) . . ?
C16 S1 Ru1 114.05(7) . . ?
C15 S1 Ru1 114.34(6) . . ?
O2 S2 C18 105.90(9) . . ?
O2 S2 C17 106.59(8) . . ?
C18 S2 C17 99.10(10) . . ?
O2 S2 Ru1 116.93(6) . . ?
C18 S2 Ru1 114.03(7) . . ?
C17 S2 Ru1 112.53(7) . . ?
C1 N1 N2 107.25(13) . . ?
C1 N1 Ru1 131.54(11) . . ?
N2 N1 Ru1 120.11(10) . . ?
N1 N2 C7 111.01(13) . . ?
N1 N2 H2 124.5 . . ?
C7 N2 H2 124.5 . . ?
C8 N3 N4 107.51(13) . . ?
C8 N3 Ru1 130.12(11) . . ?
N4 N3 Ru1 122.22(11) . . ?
N3 N4 C14 110.60(14) . . ?
N3 N4 H4 124.7 . . ?
C14 N4 H4 124.7 . . ?
N1 C1 C2 110.39(14) . . ?
N1 C1 H1 124.8 . . ?
C2 C1 H1 124.8 . . ?
C7 C2 C3 119.58(15) . . ?
C7 C2 C1 104.85(13) . . ?
C3 C2 C1 135.53(15) . . ?
C4 C3 C2 118.23(16) . . ?
C4 C3 H3 120.9 . . ?
C2 C3 H3 120.9 . . ?
C3 C4 C5 121.04(16) . . ?
C3 C4 H4A 119.5 . . ?
C5 C4 H4A 119.5 . . ?
C6 C5 C4 122.26(16) . . ?
C6 C5 H5 118.9 . . ?
C4 C5 H5 118.9 . . ?
C5 C6 C7 116.49(16) . . ?
C5 C6 H6 121.8 . . ?
C7 C6 H6 121.8 . . ?
N2 C7 C6 131.06(15) . . ?
N2 C7 C2 106.49(13) . . ?
C6 C7 C2 122.38(15) . . ?
N3 C8 C9 110.51(14) . . ?
N3 C8 H8 124.7 . . ?
C9 C8 H8 124.7 . . ?
C14 C9 C10 119.64(16) . . ?
C14 C9 C8 105.01(14) . . ?
C10 C9 C8 135.35(16) . . ?
C11 C10 C9 117.94(18) . . ?
C11 C10 H10 121.0 . . ?
C9 C10 H10 121.0 . . ?
C10 C11 C12 121.36(17) . . ?
C10 C11 H11 119.3 . . ?
C12 C11 H11 119.3 . . ?
C13 C12 C11 122.24(18) . . ?
C13 C12 H12 118.9 . . ?
C11 C12 H12 118.9 . . ?
C12 C13 C14 116.49(18) . . ?
C12 C13 H13 121.8 . . ?
C14 C13 H13 121.8 . . ?
N4 C14 C13 131.32(16) . . ?
N4 C14 C9 106.37(14) . . ?
C13 C14 C9 122.31(15) . . ?
S1 C15 H15A 109.5 . . ?
S1 C15 H15B 109.5 . . ?
H15A C15 H15B 109.5 . . ?
S1 C15 H15C 109.5 . . ?
H15A C15 H15C 109.5 . . ?
H15B C15 H15C 109.5 . . ?
S1 C16 H16A 109.5 . . ?
S1 C16 H16B 109.5 . . ?
H16A C16 H16B 109.5 . . ?
S1 C16 H16C 109.5 . . ?
H16A C16 H16C 109.5 . . ?
H16B C16 H16C 109.5 . . ?
S2 C17 H17A 109.5 . . ?
S2 C17 H17B 109.5 . . ?
H17A C17 H17B 109.5 . . ?
S2 C17 H17C 109.5 . . ?
H17A C17 H17C 109.5 . . ?
H17B C17 H17C 109.5 . . ?
S2 C18 H18A 109.5 . . ?
S2 C18 H18B 109.5 . . ?
H18A C18 H18B 109.5 . . ?
S2 C18 H18C 109.5 . . ?
H18A C18 H18C 109.5 . . ?
H18B C18 H18C 109.5 . . ?
N5 Ru2 N7 86.34(6) . . ?
N5 Ru2 S3 176.36(4) . . ?
N7 Ru2 S3 91.87(5) . . ?
N5 Ru2 S4 88.09(5) . . ?
N7 Ru2 S4 173.90(4) . . ?
S3 Ru2 S4 93.83(3) . . ?
N5 Ru2 Cl4 88.72(4) . . ?
N7 Ru2 Cl4 88.97(5) . . ?
S3 Ru2 Cl4 88.09(3) . . ?
S4 Ru2 Cl4 93.39(3) . . ?
N5 Ru2 Cl3 88.75(4) . . ?
N7 Ru2 Cl3 89.35(5) . . ?
S3 Ru2 Cl3 94.40(3) . . ?
S4 Ru2 Cl3 88.05(3) . . ?
Cl4 Ru2 Cl3 177.039(15) . . ?
O3 S3 C34 106.55(10) . . ?
O3 S3 C33 106.66(9) . . ?
C34 S3 C33 98.57(11) . . ?
O3 S3 Ru2 117.90(6) . . ?
C34 S3 Ru2 113.90(7) . . ?
C33 S3 Ru2 111.30(7) . . ?
O4 S4 C35 106.74(9) . . ?
O4 S4 C36 106.12(8) . . ?
C35 S4 C36 98.64(10) . . ?
O4 S4 Ru2 115.87(6) . . ?
C35 S4 Ru2 114.36(7) . . ?
C36 S4 Ru2 113.42(7) . . ?
C19 N5 N6 107.34(13) . . ?
C19 N5 Ru2 129.48(11) . . ?
N6 N5 Ru2 123.19(10) . . ?
N5 N6 C25 111.24(13) . . ?
N5 N6 H6A 124.4 . . ?
C25 N6 H6A 124.4 . . ?
C26 N7 N8 107.20(13) . . ?
C26 N7 Ru2 126.69(11) . . ?
N8 N7 Ru2 125.86(11) . . ?
N7 N8 C32 110.59(13) . . ?
N7 N8 H8A 124.7 . . ?
C32 N8 H8A 124.7 . . ?
N5 C19 C20 110.50(14) . . ?
N5 C19 H19 124.8 . . ?
C20 C19 H19 124.8 . . ?
C21 C20 C25 120.11(15) . . ?
C21 C20 C19 134.92(16) . . ?
C25 C20 C19 104.96(14) . . ?
C22 C21 C20 117.42(16) . . ?
C22 C21 H21 121.3 . . ?
C20 C21 H21 121.3 . . ?
C21 C22 C23 121.63(16) . . ?
C21 C22 H22 119.2 . . ?
C23 C22 H22 119.2 . . ?
C24 C23 C22 122.25(17) . . ?
C24 C23 H23 118.9 . . ?
C22 C23 H23 118.9 . . ?
C23 C24 C25 116.58(16) . . ?
C23 C24 H24 121.7 . . ?
C25 C24 H24 121.7 . . ?
N6 C25 C24 132.04(15) . . ?
N6 C25 C20 105.95(14) . . ?
C24 C25 C20 121.99(15) . . ?
N7 C26 C27 110.80(14) . . ?
N7 C26 H26 124.6 . . ?
C27 C26 H26 124.6 . . ?
C26 C27 C32 105.56(14) . . ?
C26 C27 C28 133.68(16) . . ?
C32 C27 C28 120.76(15) . . ?
C29 C28 C27 116.89(17) . . ?
C29 C28 H28 121.6 . . ?
C27 C28 H28 121.6 . . ?
C28 C29 C30 122.09(16) . . ?
C28 C29 H29 119.0 . . ?
C30 C29 H29 119.0 . . ?
C31 C30 C29 121.95(16) . . ?
C31 C30 H30 119.0 . . ?
C29 C30 H30 119.0 . . ?
C30 C31 C32 116.67(17) . . ?
C30 C31 H31 121.7 . . ?
C32 C31 H31 121.7 . . ?
N8 C32 C31 132.50(15) . . ?
N8 C32 C27 105.85(13) . . ?
C31 C32 C27 121.64(15) . . ?
S3 C33 H33A 109.5 . . ?
S3 C33 H33B 109.5 . . ?
H33A C33 H33B 109.5 . . ?
S3 C33 H33C 109.5 . . ?
H33A C33 H33C 109.5 . . ?
H33B C33 H33C 109.5 . . ?
S3 C34 H34A 109.5 . . ?
S3 C34 H34B 109.5 . . ?
H34A C34 H34B 109.5 . . ?
S3 C34 H34C 109.5 . . ?
H34A C34 H34C 109.5 . . ?
H34B C34 H34C 109.5 . . ?
S4 C35 H35A 109.5 . . ?
S4 C35 H35B 109.5 . . ?
H35A C35 H35B 109.5 . . ?
S4 C35 H35C 109.5 . . ?
H35A C35 H35C 109.5 . . ?
H35B C35 H35C 109.5 . . ?
S4 C36 H36A 109.5 . . ?
S4 C36 H36B 109.5 . . ?
H36A C36 H36B 109.5 . . ?
S4 C36 H36C 109.5 . . ?
H36A C36 H36C 109.5 . . ?
H36B C36 H36C 109.5 . . ?

loop_
_geom_bond_atom_site_label_1
_geom_bond_atom_site_label_2
_geom_bond_distance
_geom_bond_site_symmetry_2
_geom_bond_publ_flag
Ru1 N3 2.1176(18) . ?
Ru1 N1 2.1254(14) . ?
Ru1 S2 2.2439(13) . ?
Ru1 S1 2.2588(8) . ?
Ru1 Cl1 2.4105(7) . ?
Ru1 Cl2 2.4137(7) . ?
S1 O1 1.4843(13) . ?
S1 C16 1.7836(19) . ?
S1 C15 1.7861(17) . ?
S2 O2 1.4811(12) . ?
S2 C18 1.7795(19) . ?
S2 C17 1.7819(17) . ?
N1 C1 1.323(2) . ?
N1 N2 1.3575(18) . ?
N2 C7 1.364(2) . ?
N2 H2 0.8600 . ?
N3 C8 1.318(2) . ?
N3 N4 1.353(2) . ?
N4 C14 1.369(2) . ?
N4 H4 0.8600 . ?
C1 C2 1.418(2) . ?
C1 H1 0.9300 . ?
C2 C7 1.407(2) . ?
C2 C3 1.409(2) . ?
C3 C4 1.377(3) . ?
C3 H3 0.9300 . ?
C4 C5 1.409(3) . ?
C4 H4A 0.9300 . ?
C5 C6 1.376(3) . ?
C5 H5 0.9300 . ?
C6 C7 1.402(2) . ?
C6 H6 0.9300 . ?
C8 C9 1.409(2) . ?
C8 H8 0.9300 . ?
C9 C14 1.403(2) . ?
C9 C10 1.407(2) . ?
C10 C11 1.372(3) . ?
C10 H10 0.9300 . ?
C11 C12 1.401(3) . ?
C11 H11 0.9300 . ?
C12 C13 1.372(3) . ?
C12 H12 0.9300 . ?
C13 C14 1.399(2) . ?
C13 H13 0.9300 . ?
C15 H15A 0.9600 . ?
C15 H15B 0.9600 . ?
C15 H15C 0.9600 . ?
C16 H16A 0.9600 . ?
C16 H16B 0.9600 . ?
C16 H16C 0.9600 . ?
C17 H17A 0.9600 . ?
C17 H17B 0.9600 . ?
C17 H17C 0.9600 . ?
C18 H18A 0.9600 . ?
C18 H18B 0.9600 . ?
C18 H18C 0.9600 . ?
Ru2 N5 2.1157(14) . ?
Ru2 N7 2.1244(19) . ?
Ru2 S3 2.2477(7) . ?
Ru2 S4 2.2578(15) . ?
Ru2 Cl4 2.4069(7) . ?
Ru2 Cl3 2.4147(7) . ?
S3 O3 1.4848(14) . ?
S3 C34 1.785(2) . ?
S3 C33 1.7849(19) . ?
S4 O4 1.4839(13) . ?
S4 C35 1.7850(19) . ?
S4 C36 1.7853(18) . ?
N5 C19 1.321(2) . ?
N5 N6 1.3444(19) . ?
N6 C25 1.369(2) . ?
N6 H6A 0.8600 . ?
N7 C26 1.333(2) . ?
N7 N8 1.3459(19) . ?
N8 C32 1.386(2) . ?
N8 H8A 0.8600 . ?
C19 C20 1.410(2) . ?
C19 H19 0.9300 . ?
C20 C21 1.405(2) . ?
C20 C25 1.406(2) . ?
C21 C22 1.377(3) . ?
C21 H21 0.9300 . ?
C22 C23 1.403(3) . ?
C22 H22 0.9300 . ?
C23 C24 1.367(3) . ?
C23 H23 0.9300 . ?
C24 C25 1.404(2) . ?
C24 H24 0.9300 . ?
C26 C27 1.393(2) . ?
C26 H26 0.9300 . ?
C27 C32 1.404(2) . ?
C27 C28 1.411(2) . ?
C28 C29 1.373(3) . ?
C28 H28 0.9300 . ?
C29 C30 1.403(3) . ?
C29 H29 0.9300 . ?
C30 C31 1.378(3) . ?
C30 H30 0.9300 . ?
C31 C32 1.403(2) . ?
C31 H31 0.9300 . ?
C33 H33A 0.9600 . ?
C33 H33B 0.9600 . ?
C33 H33C 0.9600 . ?
C34 H34A 0.9600 . ?
C34 H34B 0.9600 . ?
C34 H34C 0.9600 . ?
C35 H35A 0.9600 . ?
C35 H35B 0.9600 . ?
C35 H35C 0.9600 . ?
C36 H36A 0.9600 . ?
C36 H36B 0.9600 . ?
C36 H36C 0.9600 . ?

loop_
_geom_torsion_atom_site_label_1
_geom_torsion_atom_site_label_2
_geom_torsion_atom_site_label_3
_geom_torsion_atom_site_label_4
_geom_torsion
_geom_torsion_site_symmetry_1
_geom_torsion_site_symmetry_2
_geom_torsion_site_symmetry_3
_geom_torsion_site_symmetry_4
_geom_torsion_publ_flag
N3 Ru1 S1 O1 15.79(7) . . . . ?
N1 Ru1 S1 O1 -6.7(3) . . . . ?
S2 Ru1 S1 O1 -166.85(6) . . . . ?
Cl1 Ru1 S1 O1 -72.83(7) . . . . ?
Cl2 Ru1 S1 O1 104.65(7) . . . . ?
N3 Ru1 S1 C16 138.41(8) . . . . ?
N1 Ru1 S1 C16 115.9(3) . . . . ?
S2 Ru1 S1 C16 -44.24(7) . . . . ?
Cl1 Ru1 S1 C16 49.79(7) . . . . ?
Cl2 Ru1 S1 C16 -132.73(7) . . . . ?
N3 Ru1 S1 C15 -108.36(8) . . . . ?
N1 Ru1 S1 C15 -130.8(3) . . . . ?
S2 Ru1 S1 C15 69.00(8) . . . . ?
Cl1 Ru1 S1 C15 163.03(7) . . . . ?
Cl2 Ru1 S1 C15 -19.49(7) . . . . ?
N3 Ru1 S2 O2 76.4(8) . . . . ?
N1 Ru1 S2 O2 157.52(7) . . . . ?
S1 Ru1 S2 O2 -25.10(6) . . . . ?
Cl1 Ru1 S2 O2 -113.86(6) . . . . ?
Cl2 Ru1 S2 O2 68.70(6) . . . . ?
N3 Ru1 S2 C18 -159.4(8) . . . . ?
N1 Ru1 S2 C18 -78.22(9) . . . . ?
S1 Ru1 S2 C18 99.17(8) . . . . ?
Cl1 Ru1 S2 C18 10.40(8) . . . . ?
Cl2 Ru1 S2 C18 -167.04(8) . . . . ?
N3 Ru1 S2 C17 -47.5(8) . . . . ?
N1 Ru1 S2 C17 33.65(8) . . . . ?
S1 Ru1 S2 C17 -148.97(7) . . . . ?
Cl1 Ru1 S2 C17 122.27(7) . . . . ?
Cl2 Ru1 S2 C17 -55.17(7) . . . . ?
N3 Ru1 N1 C1 85.31(15) . . . . ?
S2 Ru1 N1 C1 -92.02(14) . . . . ?
S1 Ru1 N1 C1 107.9(3) . . . . ?
Cl1 Ru1 N1 C1 174.03(14) . . . . ?
Cl2 Ru1 N1 C1 -3.78(14) . . . . ?
N3 Ru1 N1 N2 -81.04(12) . . . . ?
S2 Ru1 N1 N2 101.64(11) . . . . ?
S1 Ru1 N1 N2 -58.5(3) . . . . ?
Cl1 Ru1 N1 N2 7.68(11) . . . . ?
Cl2 Ru1 N1 N2 -170.13(11) . . . . ?
C1 N1 N2 C7 -0.75(17) . . . . ?
Ru1 N1 N2 C7 168.59(10) . . . . ?
N1 Ru1 N3 C8 93.51(15) . . . . ?
S2 Ru1 N3 C8 174.9(7) . . . . ?
S1 Ru1 N3 C8 -83.54(14) . . . . ?
Cl1 Ru1 N3 C8 5.10(14) . . . . ?
Cl2 Ru1 N3 C8 -177.44(14) . . . . ?
N1 Ru1 N3 N4 -91.58(12) . . . . ?
S2 Ru1 N3 N4 -10.2(9) . . . . ?
S1 Ru1 N3 N4 91.37(12) . . . . ?
Cl1 Ru1 N3 N4 -179.99(12) . . . . ?
Cl2 Ru1 N3 N4 -2.53(12) . . . . ?
C8 N3 N4 C14 0.51(18) . . . . ?
Ru1 N3 N4 C14 -175.41(11) . . . . ?
N2 N1 C1 C2 0.41(17) . . . . ?
Ru1 N1 C1 C2 -167.25(11) . . . . ?
N1 C1 C2 C7 0.06(18) . . . . ?
N1 C1 C2 C3 177.83(17) . . . . ?
C7 C2 C3 C4 0.6(2) . . . . ?
C1 C2 C3 C4 -176.93(17) . . . . ?
C2 C3 C4 C5 1.0(3) . . . . ?
C3 C4 C5 C6 -1.7(3) . . . . ?
C4 C5 C6 C7 0.7(3) . . . . ?
N1 N2 C7 C6 -175.98(16) . . . . ?
N1 N2 C7 C2 0.78(17) . . . . ?
C5 C6 C7 N2 177.25(16) . . . . ?
C5 C6 C7 C2 0.9(2) . . . . ?
C3 C2 C7 N2 -178.70(14) . . . . ?
C1 C2 C7 N2 -0.49(16) . . . . ?
C3 C2 C7 C6 -1.6(2) . . . . ?
C1 C2 C7 C6 176.61(15) . . . . ?
N4 N3 C8 C9 -0.18(18) . . . . ?
Ru1 N3 C8 C9 175.31(11) . . . . ?
N3 C8 C9 C14 -0.20(18) . . . . ?
N3 C8 C9 C10 178.94(18) . . . . ?
C14 C9 C10 C11 -0.8(3) . . . . ?
C8 C9 C10 C11 -179.83(18) . . . . ?
C9 C10 C11 C12 -0.6(3) . . . . ?
C10 C11 C12 C13 1.3(3) . . . . ?
C11 C12 C13 C14 -0.4(3) . . . . ?
N3 N4 C14 C13 178.88(18) . . . . ?
N3 N4 C14 C9 -0.63(18) . . . . ?
C12 C13 C14 N4 179.57(19) . . . . ?
C12 C13 C14 C9 -1.0(3) . . . . ?
C10 C9 C14 N4 -178.81(15) . . . . ?
C8 C9 C14 N4 0.49(17) . . . . ?
C10 C9 C14 C13 1.6(3) . . . . ?
C8 C9 C14 C13 -179.07(16) . . . . ?
N5 Ru2 S3 O3 97.3(6) . . . . ?
N7 Ru2 S3 O3 157.68(7) . . . . ?
S4 Ru2 S3 O3 -24.49(7) . . . . ?
Cl4 Ru2 S3 O3 68.78(7) . . . . ?
Cl3 Ru2 S3 O3 -112.83(7) . . . . ?
N5 Ru2 S3 C34 -136.7(6) . . . . ?
N7 Ru2 S3 C34 -76.36(10) . . . . ?
S4 Ru2 S3 C34 101.47(10) . . . . ?
Cl4 Ru2 S3 C34 -165.26(10) . . . . ?
Cl3 Ru2 S3 C34 13.13(10) . . . . ?
N5 Ru2 S3 C33 -26.4(6) . . . . ?
N7 Ru2 S3 C33 33.99(8) . . . . ?
S4 Ru2 S3 C33 -148.18(7) . . . . ?
Cl4 Ru2 S3 C33 -54.91(7) . . . . ?
Cl3 Ru2 S3 C33 123.48(7) . . . . ?
N5 Ru2 S4 O4 16.01(7) . . . . ?
N7 Ru2 S4 O4 -7.9(4) . . . . ?
S3 Ru2 S4 O4 -167.08(6) . . . . ?
Cl4 Ru2 S4 O4 104.61(6) . . . . ?
Cl3 Ru2 S4 O4 -72.80(6) . . . . ?
N5 Ru2 S4 C35 -108.80(9) . . . . ?
N7 Ru2 S4 C35 -132.7(4) . . . . ?
S3 Ru2 S4 C35 68.11(8) . . . . ?
Cl4 Ru2 S4 C35 -20.20(7) . . . . ?
Cl3 Ru2 S4 C35 162.39(7) . . . . ?
N5 Ru2 S4 C36 139.12(8) . . . . ?
N7 Ru2 S4 C36 115.2(4) . . . . ?
S3 Ru2 S4 C36 -43.97(7) . . . . ?
Cl4 Ru2 S4 C36 -132.28(7) . . . . ?
Cl3 Ru2 S4 C36 50.31(7) . . . . ?
N7 Ru2 N5 C19 -89.52(14) . . . . ?
S3 Ru2 N5 C19 -29.0(7) . . . . ?
S4 Ru2 N5 C19 92.96(14) . . . . ?
Cl4 Ru2 N5 C19 -0.47(13) . . . . ?
Cl3 Ru2 N5 C19 -178.94(14) . . . . ?
N7 Ru2 N5 N6 90.48(12) . . . . ?
S3 Ru2 N5 N6 151.0(5) . . . . ?
S4 Ru2 N5 N6 -87.05(12) . . . . ?
Cl4 Ru2 N5 N6 179.52(12) . . . . ?
Cl3 Ru2 N5 N6 1.05(12) . . . . ?
C19 N5 N6 C25 0.10(18) . . . . ?
Ru2 N5 N6 C25 -179.89(10) . . . . ?
N5 Ru2 N7 C26 -88.45(14) . . . . ?
S3 Ru2 N7 C26 94.72(14) . . . . ?
S4 Ru2 N7 C26 -64.5(4) . . . . ?
Cl4 Ru2 N7 C26 -177.23(13) . . . . ?
Cl3 Ru2 N7 C26 0.34(13) . . . . ?
N5 Ru2 N7 N8 85.04(13) . . . . ?
S3 Ru2 N7 N8 -91.79(13) . . . . ?
S4 Ru2 N7 N8 109.0(3) . . . . ?
Cl4 Ru2 N7 N8 -3.74(13) . . . . ?
Cl3 Ru2 N7 N8 173.82(13) . . . . ?
C26 N7 N8 C32 0.38(18) . . . . ?
Ru2 N7 N8 C32 -174.15(10) . . . . ?
N6 N5 C19 C20 -0.51(18) . . . . ?
Ru2 N5 C19 C20 179.49(10) . . . . ?
N5 C19 C20 C21 -179.84(17) . . . . ?
N5 C19 C20 C25 0.70(17) . . . . ?
C25 C20 C21 C22 0.7(2) . . . . ?
C19 C20 C21 C22 -178.68(17) . . . . ?
C20 C21 C22 C23 0.3(3) . . . . ?
C21 C22 C23 C24 -0.6(3) . . . . ?
C22 C23 C24 C25 0.0(3) . . . . ?
N5 N6 C25 C24 -178.25(17) . . . . ?
N5 N6 C25 C20 0.34(18) . . . . ?
C23 C24 C25 N6 179.42(17) . . . . ?
C23 C24 C25 C20 1.0(3) . . . . ?
C21 C20 C25 N6 179.84(15) . . . . ?
C19 C20 C25 N6 -0.61(16) . . . . ?
C21 C20 C25 C24 -1.4(2) . . . . ?
C19 C20 C25 C24 178.15(15) . . . . ?
N8 N7 C26 C27 -0.72(18) . . . . ?
Ru2 N7 C26 C27 173.76(11) . . . . ?
N7 C26 C27 C32 0.77(18) . . . . ?
N7 C26 C27 C28 -178.15(18) . . . . ?
C26 C27 C28 C29 178.70(18) . . . . ?
C32 C27 C28 C29 -0.1(2) . . . . ?
C27 C28 C29 C30 0.3(3) . . . . ?
C28 C29 C30 C31 0.0(3) . . . . ?
C29 C30 C31 C32 -0.4(3) . . . . ?
N7 N8 C32 C31 178.89(16) . . . . ?
N7 N8 C32 C27 0.09(18) . . . . ?
C30 C31 C32 N8 -178.03(17) . . . . ?
C30 C31 C32 C27 0.6(2) . . . . ?
C26 C27 C32 N8 -0.50(17) . . . . ?
C28 C27 C32 N8 178.59(15) . . . . ?
C26 C27 C32 C31 -179.46(15) . . . . ?
C28 C27 C32 C31 -0.4(2) . . . . ?
